data_4034427
loop_
_publ_author_name
'Balijapalli, Umamahesh'
'Manickam, Saravanakumar'
'Thirumoorthy, Krishnan'
'Natesan Sundaramurthy, Karthikeyan'
'Sathiyanarayanan, Kulathu Iyer'

_publ_section_title
;
 (Tetrahydrodibenzo[<i>a</i>,<i>i</i>]phenanthridin-5-yl)phenol as a
 Fluorescent Probe for the Detection of Aniline.
;
_journal_issue 18
_journal_name_full 'The Journal of organic chemistry'
_journal_page_first 11513
_journal_page_last 11523
_journal_paper_doi 10.1021/acs.joc.9b00709
_journal_volume 84
_journal_year 2019
_chemical_formula_sum 'C27 H21 N O'
_chemical_formula_weight 375.45
_space_group_IT_number 14
_space_group_name_Hall '-P 2yn'
_space_group_name_H-M_alt 'P 1 21/n 1'
_symmetry_cell_setting monoclinic
_symmetry_space_group_name_H-M 'P 1 21/n 1'
_atom_sites_solution_hydrogens geom
_atom_sites_solution_primary direct
_atom_sites_solution_secondary difmap
_audit_creation_method SHELXL-97
_cell_angle_alpha 90.000(5)
_cell_angle_beta 101.971(5)
_cell_angle_gamma 90.000(5)
_cell_formula_units_Z 4
_cell_length_a 10.060(5)
_cell_length_b 12.876(5)
_cell_length_c 15.353(5)
_cell_measurement_reflns_used 3257
_cell_measurement_temperature 293(2)
_cell_measurement_theta_max 30.0
_cell_measurement_theta_min 2.0
_cell_volume 1945.5(14)
_computing_structure_refinement 'SHELXL-97 (Sheldrick, 1997)'
_diffrn_ambient_temperature 293(2)
_diffrn_measured_fraction_theta_full 0.994
_diffrn_measured_fraction_theta_max 0.994
_diffrn_measurement_device_type 'Bruker APEX-II CCD'
_diffrn_measurement_method '\f and \w scans'
_diffrn_radiation_monochromator graphite
_diffrn_radiation_source 'fine-focus sealed tube'
_diffrn_radiation_type MoK\a
_diffrn_radiation_wavelength 0.71073
_diffrn_reflns_av_R_equivalents 0.0365
_diffrn_reflns_av_sigmaI/netI 0.0429
_diffrn_reflns_limit_h_max 14
_diffrn_reflns_limit_h_min -12
_diffrn_reflns_limit_k_max 14
_diffrn_reflns_limit_k_min -18
_diffrn_reflns_limit_l_max 21
_diffrn_reflns_limit_l_min -19
_diffrn_reflns_number 23424
_diffrn_reflns_theta_full 30.61
_diffrn_reflns_theta_max 30.61
_diffrn_reflns_theta_min 2.08
_exptl_absorpt_coefficient_mu 0.077
_exptl_crystal_density_diffrn 1.282
_exptl_crystal_density_method 'not measured'
_exptl_crystal_description prism
_exptl_crystal_F_000 792
_refine_diff_density_max 0.248
_refine_diff_density_min -0.221
_refine_diff_density_rms 0.042
_refine_ls_extinction_method none
_refine_ls_goodness_of_fit_ref 0.961
_refine_ls_hydrogen_treatment mixed
_refine_ls_matrix_type full
_refine_ls_number_parameters 262
_refine_ls_number_reflns 5964
_refine_ls_number_restraints 0
_refine_ls_restrained_S_all 0.961
_refine_ls_R_factor_all 0.0944
_refine_ls_R_factor_gt 0.0511
_refine_ls_shift/su_max 0.001
_refine_ls_shift/su_mean 0.000
_refine_ls_structure_factor_coef Fsqd
_refine_ls_weighting_details 'calc w=1/[\s^2^(Fo^2^)+(0.0835P)^2^+0.3346P] where P=(Fo^2^+2Fc^2^)/3'
_refine_ls_weighting_scheme calc
_refine_ls_wR_factor_gt 0.1314
_refine_ls_wR_factor_ref 0.1608
_reflns_number_gt 3708
_reflns_number_total 5964
_reflns_threshold_expression >2sigma(I)
_cod_data_source_file jo9b00709_si_002.cif
_cod_data_source_block umamaheshhb
_cod_original_sg_symbol_H-M P21/n
_cod_database_code 4034427

loop_
_symmetry_equiv_pos_as_xyz
'x, y, z'
'-x+1/2, y+1/2, -z+1/2'
'-x, -y, -z'
'x-1/2, -y-1/2, z-1/2'

loop_
_atom_site_label
_atom_site_type_symbol
_atom_site_fract_x
_atom_site_fract_y
_atom_site_fract_z
_atom_site_U_iso_or_equiv
_atom_site_adp_type
_atom_site_occupancy
_atom_site_symmetry_multiplicity
_atom_site_calc_flag
_atom_site_refinement_flags
C1 C 0.95965(14) 0.35472(11) 0.08280(9) 0.0338(3) Uani 1 1 d .
C2 C 0.84728(15) 0.27796(12) 0.05490(11) 0.0445(4) Uani 1 1 d .
H2A H 0.7891 0.2998 -0.0006 0.053 Uiso 1 1 calc R
H2B H 0.7926 0.2734 0.0999 0.053 Uiso 1 1 calc R
C3 C 0.90986(18) 0.17262(12) 0.04297(12) 0.0497(4) Uani 1 1 d .
H3A H 0.9630 0.1489 0.0995 0.060 Uiso 1 1 calc R
H3B H 0.8385 0.1222 0.0225 0.060 Uiso 1 1 calc R
C4 C 0.99923(15) 0.18158(11) -0.02377(10) 0.0383(3) Uani 1 1 d .
C5 C 1.00534(17) 0.10315(12) -0.08447(11) 0.0453(4) Uani 1 1 d .
H5 H 0.9564 0.0423 -0.0819 0.054 Uiso 1 1 calc R
C6 C 1.08223(18) 0.11310(13) -0.14852(11) 0.0493(4) Uani 1 1 d .
H6 H 1.0894 0.0581 -0.1865 0.059 Uiso 1 1 calc R
C7 C 1.14826(16) 0.20533(13) -0.15569(10) 0.0479(4) Uani 1 1 d .
H7 H 1.1962 0.2142 -0.2009 0.057 Uiso 1 1 calc R
C8 C 1.14355(15) 0.28493(12) -0.09589(10) 0.0395(3) Uani 1 1 d .
H8 H 1.1871 0.3474 -0.1021 0.047 Uiso 1 1 calc R
C9 C 1.07473(14) 0.27335(10) -0.02641(9) 0.0338(3) Uani 1 1 d .
C10 C 1.07336(14) 0.35274(10) 0.04330(9) 0.0315(3) Uani 1 1 d .
C11 C 1.17819(13) 0.42289(10) 0.07567(9) 0.0313(3) Uani 1 1 d .
C12 C 1.31190(14) 0.42179(12) 0.04565(10) 0.0388(3) Uani 1 1 d .
H12A H 1.3065 0.4679 -0.0049 0.047 Uiso 1 1 calc R
H12B H 1.3299 0.3522 0.0268 0.047 Uiso 1 1 calc R
C13 C 1.42753(15) 0.45611(13) 0.12027(12) 0.0464(4) Uani 1 1 d .
H13A H 1.4375 0.4076 0.1695 0.056 Uiso 1 1 calc R
H13B H 1.5120 0.4572 0.0992 0.056 Uiso 1 1 calc R
C14 C 1.39727(14) 0.56227(12) 0.15075(10) 0.0404(3) Uani 1 1 d .
C15 C 1.49060(16) 0.64284(14) 0.16290(12) 0.0533(4) Uani 1 1 d .
H15 H 1.5789 0.6305 0.1560 0.064 Uiso 1 1 calc R
C16 C 1.45429(18) 0.74088(15) 0.18504(13) 0.0583(5) Uani 1 1 d .
H16 H 1.5178 0.7944 0.1929 0.070 Uiso 1 1 calc R
C17 C 1.32334(17) 0.75966(12) 0.19559(12) 0.0497(4) Uani 1 1 d .
H17 H 1.2988 0.8259 0.2107 0.060 Uiso 1 1 calc R
C18 C 1.22894(15) 0.68054(11) 0.18383(10) 0.0384(3) Uani 1 1 d .
H18 H 1.1407 0.6939 0.1904 0.046 Uiso 1 1 calc R
C19 C 1.26501(14) 0.58060(11) 0.16220(9) 0.0338(3) Uani 1 1 d .
C20 C 1.16385(13) 0.49509(10) 0.14251(9) 0.0310(3) Uani 1 1 d .
C21 C 1.05252(13) 0.48406(10) 0.18363(9) 0.0314(3) Uani 1 1 d .
C22 C 1.03688(15) 0.53294(10) 0.26847(9) 0.0345(3) Uani 1 1 d .
C23 C 1.14856(17) 0.55903(12) 0.33485(11) 0.0459(4) Uani 1 1 d .
H23 H 1.2354 0.5476 0.3247 0.055 Uiso 1 1 calc R
C24 C 1.1349(2) 0.60123(16) 0.41496(13) 0.0645(5) Uani 1 1 d .
H24 H 1.2113 0.6180 0.4580 0.077 Uiso 1 1 calc R
C25 C 1.0064(2) 0.61828(17) 0.43053(14) 0.0742(6) Uani 1 1 d .
H25 H 0.9958 0.6490 0.4835 0.089 Uiso 1 1 calc R
C26 C 0.8950(2) 0.59016(15) 0.36828(14) 0.0656(5) Uani 1 1 d .
H26 H 0.8089 0.6013 0.3796 0.079 Uiso 1 1 calc R
C27 C 0.90777(16) 0.54534(11) 0.28849(11) 0.0431(4) Uani 1 1 d .
O2 O 0.79189(11) 0.51461(10) 0.23223(8) 0.0543(3) Uani 1 1 d .
H2 H 0.8107 0.4896 0.1871 0.082 Uiso 1 1 calc R
N1 N 0.95105(11) 0.41716(9) 0.15018(8) 0.0340(3) Uani 1 1 d .

loop_
_atom_site_aniso_label
_atom_site_aniso_U_11
_atom_site_aniso_U_22
_atom_site_aniso_U_33
_atom_site_aniso_U_23
_atom_site_aniso_U_13
_atom_site_aniso_U_12
C1 0.0362(7) 0.0329(6) 0.0340(7) 0.0018(5) 0.0114(6) -0.0012(6)
C2 0.0419(8) 0.0478(8) 0.0486(9) -0.0071(7) 0.0202(7) -0.0132(7)
C3 0.0646(11) 0.0387(8) 0.0520(9) -0.0062(7) 0.0265(8) -0.0162(7)
C4 0.0447(8) 0.0352(7) 0.0359(7) -0.0017(6) 0.0100(6) -0.0021(6)
C5 0.0533(9) 0.0368(8) 0.0442(9) -0.0056(6) 0.0067(7) -0.0018(7)
C6 0.0573(10) 0.0502(9) 0.0390(8) -0.0124(7) 0.0068(7) 0.0072(8)
C7 0.0506(9) 0.0614(10) 0.0341(8) -0.0055(7) 0.0144(7) 0.0046(8)
C8 0.0404(8) 0.0441(8) 0.0356(7) -0.0003(6) 0.0117(6) -0.0002(6)
C9 0.0353(7) 0.0341(7) 0.0330(7) -0.0007(5) 0.0092(6) 0.0016(6)
C10 0.0352(7) 0.0299(6) 0.0316(7) 0.0019(5) 0.0116(5) 0.0005(5)
C11 0.0320(7) 0.0310(6) 0.0327(7) 0.0025(5) 0.0108(5) 0.0015(5)
C12 0.0345(7) 0.0402(7) 0.0448(8) -0.0066(6) 0.0154(6) -0.0009(6)
C13 0.0317(8) 0.0512(9) 0.0575(10) -0.0092(7) 0.0120(7) 0.0024(7)
C14 0.0327(7) 0.0459(8) 0.0427(8) -0.0065(7) 0.0084(6) -0.0019(6)
C15 0.0349(8) 0.0640(10) 0.0629(11) -0.0162(9) 0.0142(8) -0.0117(7)
C16 0.0503(10) 0.0552(10) 0.0708(12) -0.0174(9) 0.0160(9) -0.0215(8)
C17 0.0534(10) 0.0377(8) 0.0578(10) -0.0101(7) 0.0113(8) -0.0087(7)
C18 0.0366(7) 0.0366(7) 0.0422(8) -0.0035(6) 0.0090(6) -0.0010(6)
C19 0.0322(7) 0.0359(7) 0.0337(7) -0.0015(5) 0.0075(6) -0.0013(6)
C20 0.0299(7) 0.0297(6) 0.0338(7) 0.0014(5) 0.0078(5) 0.0021(5)
C21 0.0325(7) 0.0296(6) 0.0332(7) 0.0024(5) 0.0093(5) 0.0040(5)
C22 0.0416(8) 0.0297(6) 0.0350(7) 0.0006(5) 0.0145(6) 0.0031(6)
C23 0.0490(9) 0.0501(9) 0.0402(8) -0.0050(7) 0.0130(7) -0.0011(7)
C24 0.0794(14) 0.0714(13) 0.0433(10) -0.0157(9) 0.0139(9) -0.0109(10)
C25 0.0984(16) 0.0782(14) 0.0559(12) -0.0255(10) 0.0390(12) -0.0083(12)
C26 0.0721(13) 0.0684(12) 0.0690(13) -0.0152(10) 0.0440(11) 0.0028(10)
C27 0.0468(9) 0.0396(8) 0.0484(9) 0.0002(7) 0.0228(7) 0.0035(7)
O2 0.0395(6) 0.0687(8) 0.0604(8) -0.0042(6) 0.0231(6) 0.0033(5)
N1 0.0347(6) 0.0337(6) 0.0359(6) 0.0002(5) 0.0126(5) -0.0005(5)

loop_
_atom_type_symbol
_atom_type_description
_atom_type_scat_dispersion_real
_atom_type_scat_dispersion_imag
_atom_type_scat_source
C C 0.0033 0.0016 'International Tables Vol C Tables 4.2.6.8 and 6.1.1.4'
H H 0.0000 0.0000 'International Tables Vol C Tables 4.2.6.8 and 6.1.1.4'
N N 0.0061 0.0033 'International Tables Vol C Tables 4.2.6.8 and 6.1.1.4'
O O 0.0106 0.0060 'International Tables Vol C Tables 4.2.6.8 and 6.1.1.4'

loop_
_geom_angle_atom_site_label_1
_geom_angle_atom_site_label_2
_geom_angle_atom_site_label_3
_geom_angle
N1 C1 C10 122.64(12)
N1 C1 C2 117.12(12)
C10 C1 C2 120.01(12)
C1 C2 C3 108.44(13)
C4 C3 C2 109.56(13)
C5 C4 C9 119.52(14)
C5 C4 C3 121.33(14)
C9 C4 C3 119.12(12)
C6 C5 C4 121.52(15)
C7 C6 C5 119.28(14)
C6 C7 C8 120.18(14)
C7 C8 C9 121.27(14)
C8 C9 C4 117.87(13)
C8 C9 C10 123.98(12)
C4 C9 C10 118.13(12)
C11 C10 C1 117.20(12)
C11 C10 C9 125.63(12)
C1 C10 C9 117.11(12)
C10 C11 C20 119.96(12)
C10 C11 C12 122.62(12)
C20 C11 C12 117.33(12)
C11 C12 C13 111.01(12)
C14 C13 C12 109.14(13)
C15 C14 C19 119.52(14)
C15 C14 C13 123.36(14)
C19 C14 C13 117.01(12)
C16 C15 C14 120.85(15)
C15 C16 C17 119.86(15)
C18 C17 C16 120.19(15)
C17 C18 C19 120.43(14)
C18 C19 C14 119.13(13)
C18 C19 C20 122.03(12)
C14 C19 C20 118.59(12)
C21 C20 C11 118.12(12)
C21 C20 C19 124.07(12)
C11 C20 C19 117.76(12)
N1 C21 C20 120.25(12)
N1 C21 C22 113.21(11)
C20 C21 C22 126.31(12)
C23 C22 C27 117.05(14)
C23 C22 C21 121.89(13)
C27 C22 C21 120.77(13)
C24 C23 C22 122.26(16)
C23 C24 C25 119.22(18)
C26 C25 C24 119.98(17)
C25 C26 C27 121.22(17)
O2 C27 C26 117.37(15)
O2 C27 C22 122.59(14)
C26 C27 C22 120.05(16)
C1 N1 C21 121.03(11)

loop_
_geom_bond_atom_site_label_1
_geom_bond_atom_site_label_2
_geom_bond_distance
C1 N1 1.3271(18)
C1 C10 1.4016(19)
C1 C2 1.496(2)
C2 C3 1.522(2)
C3 C4 1.501(2)
C4 C5 1.384(2)
C4 C9 1.410(2)
C5 C6 1.377(2)
C6 C7 1.376(2)
C7 C8 1.383(2)
C8 C9 1.395(2)
C9 C10 1.4821(19)
C10 C11 1.3992(19)
C11 C20 1.4140(19)
C11 C12 1.5096(19)
C12 C13 1.519(2)
C13 C14 1.496(2)
C14 C15 1.386(2)
C14 C19 1.398(2)
C15 C16 1.376(3)
C16 C17 1.382(2)
C17 C18 1.379(2)
C18 C19 1.3956(19)
C19 C20 1.4871(19)
C20 C21 1.4023(19)
C21 N1 1.3529(18)
C21 C22 1.4841(19)
C22 C23 1.392(2)
C22 C27 1.404(2)
C23 C24 1.377(2)
C24 C25 1.380(3)
C25 C26 1.362(3)
C26 C27 1.384(2)
C27 O2 1.358(2)
